data_7700739
loop_
_publ_author_name
'Choroba, Katarzyna'
'Machura, Barbara'
'Kula, Slawomir'
'Raposo, Luis R.'
'Fernandes, Alexandra R.'
'Kruszynski, Rafal'
'Erfurt, Karol'
'Shul'pina, Lidia S.'
'Kozlov, Yuriy N.'
'Shul'pin, Georgiy B.'

_publ_section_title
;
 Copper(ii) complexes with 2,2':6',2''-terpyridine,
 2,6-di(thiazol-2-yl)pyridine and 2,6-di(pyrazin-2-yl)pyridine substituted
 with quinolines. Synthesis, structure, antiproliferative activity, and
 catalytic activity in the oxidation of alkanes and alcohols with
 peroxides.
;
_journal_issue 33
_journal_name_full 'Dalton transactions (Cambridge, England : 2003)'
_journal_page_first 12656
_journal_page_last 12673
_journal_paper_doi 10.1039/c9dt01922g
_journal_volume 48
_journal_year 2019
_chemical_formula_moiety 'C22 H14 Cl2 Cu N6, C H4 O'
_chemical_formula_sum 'C23 H18 Cl2 Cu N6 O'
_chemical_formula_weight 528.87
_space_group_crystal_system triclinic
_space_group_IT_number 2
_space_group_name_Hall '-P 1'
_space_group_name_H-M_alt 'P -1'
_symmetry_space_group_name_Hall '-P 1'
_symmetry_space_group_name_H-M 'P -1'
_atom_sites_solution_hydrogens geom
_audit_creation_method SHELXL-2014/6
_audit_update_record
;
2019-05-07 deposited with the CCDC.    2019-08-05 downloaded from the CCDC.
;
_cell_angle_alpha 97.810(5)
_cell_angle_beta 96.724(4)
_cell_angle_gamma 93.962(4)
_cell_formula_units_Z 2
_cell_length_a 7.8743(3)
_cell_length_b 10.5456(7)
_cell_length_c 13.8368(9)
_cell_measurement_reflns_used 3410
_cell_measurement_temperature 295(2)
_cell_measurement_theta_max 28.2910
_cell_measurement_theta_min 3.9390
_cell_volume 1126.28(11)
_computing_cell_refinement 'CrysAlis CCD v. 1.163 (UNIL IC & KUMA 2000)'
_computing_data_collection 'CrysAlis CCD v. 1.163 (UNIL IC & KUMA 2000)'
_computing_data_reduction 'CrysAlis CCD v. 1.163 (UNIL IC & KUMA 2000)'
_computing_molecular_graphics 'Mercury (Macrae, J.Appl.Cryst. 41 (2008) 466-470'
_computing_publication_material 'Olex2 (Dolomanov et al., 2009)'
_computing_structure_refinement 'SHELXL-2014/6 (Sheldrick, 2014)'
_computing_structure_solution 'SHELXS-97 (Sheldrick, 1990)'
_diffrn_ambient_temperature 295(2)
_diffrn_measured_fraction_theta_full 0.979
_diffrn_measured_fraction_theta_max 0.998
_diffrn_measurement_device_type 'Oxford Diffraction Gemini A Ultra'
_diffrn_radiation_type MoK\a
_diffrn_radiation_wavelength 0.71073
_diffrn_reflns_av_R_equivalents 0.0298
_diffrn_reflns_av_unetI/netI 0.0395
_diffrn_reflns_Laue_measured_fraction_full 0.979
_diffrn_reflns_Laue_measured_fraction_max 0.998
_diffrn_reflns_limit_h_max 9
_diffrn_reflns_limit_h_min -9
_diffrn_reflns_limit_k_max 12
_diffrn_reflns_limit_k_min -12
_diffrn_reflns_limit_l_max 16
_diffrn_reflns_limit_l_min -16
_diffrn_reflns_number 10462
_diffrn_reflns_point_group_measured_fraction_full 0.979
_diffrn_reflns_point_group_measured_fraction_max 0.998
_diffrn_reflns_theta_full 25.242
_diffrn_reflns_theta_max 25.043
_diffrn_reflns_theta_min 3.333
_exptl_absorpt_coefficient_mu 1.236
_exptl_absorpt_correction_T_max 1.00000
_exptl_absorpt_correction_T_min 0.81347
_exptl_absorpt_correction_type multi-scan
_exptl_absorpt_process_details 'Blessing, Acta Cryst. A51 (1995) 33-38'
_exptl_crystal_colour green
_exptl_crystal_density_diffrn 1.559
_exptl_crystal_description plate
_exptl_crystal_F_000 538
_exptl_crystal_size_max 0.322
_exptl_crystal_size_mid 0.147
_exptl_crystal_size_min 0.044
_refine_diff_density_max 0.252
_refine_diff_density_min -0.343
_refine_diff_density_rms 0.054
_refine_ls_extinction_method none
_refine_ls_goodness_of_fit_ref 1.049
_refine_ls_hydrogen_treatment constr
_refine_ls_matrix_type full
_refine_ls_number_parameters 300
_refine_ls_number_reflns 3993
_refine_ls_number_restraints 0
_refine_ls_restrained_S_all 1.049
_refine_ls_R_factor_all 0.0439
_refine_ls_R_factor_gt 0.0328
_refine_ls_shift/su_max 0.000
_refine_ls_shift/su_mean 0.000
_refine_ls_structure_factor_coef Fsqd
_refine_ls_weighting_details 'w=1/[\s^2^(Fo^2^)+(0.0363P)^2^+0.2014P] where P=(Fo^2^+2Fc^2^)/3'
_refine_ls_weighting_scheme calc
_refine_ls_wR_factor_gt 0.0759
_refine_ls_wR_factor_ref 0.0810
_reflns_Friedel_coverage 0.000
_reflns_number_gt 3309
_reflns_number_total 3993
_reflns_threshold_expression 'I > 2\s(I)'
_cod_data_source_file c9dt01922g2.cif
_cod_data_source_block Cu213a
_cod_depositor_comments 'Adding full bibliography for 7700737--7700742.cif.'
_cod_database_code 7700739
_shelx_space_group_comment
;
The symmetry employed for this shelxl refinement is uniquely defined
by the following loop, which should always be used as a source of
symmetry information in preference to the above space-group names.
They are only intended as comments.
;
_shelxl_version_number 2014/6

loop_
_space_group_symop_operation_xyz
'x, y, z'
'-x, -y, -z'

loop_
_atom_site_label
_atom_site_type_symbol
_atom_site_fract_x
_atom_site_fract_y
_atom_site_fract_z
_atom_site_U_iso_or_equiv
_atom_site_adp_type
_atom_site_occupancy
_atom_site_site_symmetry_order
_atom_site_calc_flag
_atom_site_refinement_flags_posn
_atom_site_refinement_flags_adp
Cu1 Cu -0.16052(3) 0.65582(3) -0.03957(2) 0.03314(11) Uani 1 1 d . .
Cl1 Cl -0.27834(8) 0.49919(7) -0.15750(6) 0.0505(2) Uani 1 1 d . .
Cl2 Cl -0.39559(7) 0.79336(6) -0.02168(5) 0.04216(18) Uani 1 1 d . .
N1 N -0.0201(2) 0.7556(2) -0.12664(16) 0.0354(5) Uani 1 1 d . .
N2 N 0.0139(2) 0.75727(18) 0.05917(15) 0.0295(4) Uani 1 1 d . .
N3 N -0.1912(2) 0.56909(19) 0.08173(16) 0.0344(5) Uani 1 1 d . .
N4 N 0.1640(3) 0.9246(3) -0.22191(18) 0.0573(7) Uani 1 1 d . .
N5 N -0.2250(3) 0.4851(2) 0.26122(18) 0.0475(6) Uani 1 1 d . .
N6 N 0.6339(3) 1.1370(2) 0.40994(17) 0.0452(6) Uani 1 1 d . .
C1 C -0.0424(3) 0.7481(3) -0.2245(2) 0.0443(7) Uani 1 1 d . .
H1 H -0.1214 0.6857 -0.2620 0.053 Uiso 1 1 calc R U
C2 C 0.0511(3) 0.8322(3) -0.2702(2) 0.0564(8) Uani 1 1 d . .
H2 H 0.0339 0.8237 -0.3385 0.068 Uiso 1 1 calc R U
C3 C 0.1888(3) 0.9299(3) -0.1247(2) 0.0446(7) Uani 1 1 d . .
H3 H 0.2689 0.9923 -0.0881 0.053 Uiso 1 1 calc R U
C4 C 0.0990(3) 0.8454(2) -0.07559(18) 0.0325(6) Uani 1 1 d . .
C5 C 0.1242(3) 0.8438(2) 0.03091(18) 0.0305(5) Uani 1 1 d . .
C6 C 0.2502(3) 0.9155(2) 0.09875(18) 0.0326(6) Uani 1 1 d . .
H6 H 0.3264 0.9750 0.0787 0.039 Uiso 1 1 calc R U
C7 C 0.2615(3) 0.8977(2) 0.19711(18) 0.0308(5) Uani 1 1 d . .
C8 C 0.1444(3) 0.8073(2) 0.22459(18) 0.0327(6) Uani 1 1 d . .
H8 H 0.1482 0.7941 0.2899 0.039 Uiso 1 1 calc R U
C9 C 0.0226(3) 0.7379(2) 0.15275(18) 0.0304(5) Uani 1 1 d . .
C10 C -0.1006(3) 0.6303(2) 0.16579(19) 0.0320(6) Uani 1 1 d . .
C11 C -0.1189(3) 0.5885(3) 0.2543(2) 0.0424(6) Uani 1 1 d . .
H11 H -0.0560 0.6332 0.3113 0.051 Uiso 1 1 calc R U
C12 C -0.3129(3) 0.4270(3) 0.1773(2) 0.0445(7) Uani 1 1 d . .
H12 H -0.3883 0.3557 0.1790 0.053 Uiso 1 1 calc R U
C13 C -0.2980(3) 0.4671(2) 0.0877(2) 0.0393(6) Uani 1 1 d . .
H13 H -0.3626 0.4230 0.0310 0.047 Uiso 1 1 calc R U
C14 C 0.3958(3) 0.9760(2) 0.27029(18) 0.0324(6) Uani 1 1 d . .
C15 C 0.4140(3) 1.1066(2) 0.2714(2) 0.0396(6) Uani 1 1 d . .
H15 H 0.3481 1.1445 0.2249 0.048 Uiso 1 1 calc R U
C16 C 0.5332(3) 1.1827(3) 0.3436(2) 0.0459(7) Uani 1 1 d . .
H16 H 0.5406 1.2711 0.3441 0.055 Uiso 1 1 calc R U
C17 C 0.6270(3) 1.0062(3) 0.40596(19) 0.0380(6) Uani 1 1 d . .
C18 C 0.5084(3) 0.9209(2) 0.33803(18) 0.0333(6) Uani 1 1 d . .
C19 C 0.5154(3) 0.7871(3) 0.3374(2) 0.0428(6) Uani 1 1 d . .
H19 H 0.4401 0.7299 0.2923 0.051 Uiso 1 1 calc R U
C20 C 0.6312(4) 0.7412(3) 0.4020(2) 0.0554(8) Uani 1 1 d . .
H20 H 0.6343 0.6530 0.4012 0.066 Uiso 1 1 calc R U
C21 C 0.7460(4) 0.8267(4) 0.4699(2) 0.0603(9) Uani 1 1 d . .
H21 H 0.8245 0.7944 0.5138 0.072 Uiso 1 1 calc R U
C22 C 0.7446(3) 0.9554(3) 0.4725(2) 0.0520(8) Uani 1 1 d . .
H22 H 0.8213 1.0105 0.5182 0.062 Uiso 1 1 calc R U
O1 O 0.1434(3) 0.6802(2) 0.4566(2) 0.0795(7) Uani 1 1 d . .
H1A H 0.2105 0.7364 0.4905 0.119 Uiso 1 1 calc R U
C23 C 0.2103(5) 0.5613(4) 0.4583(3) 0.0884(12) Uani 1 1 d . .
H23A H 0.1229 0.4940 0.4306 0.133 Uiso 1 1 calc R U
H23B H 0.2491 0.5512 0.5250 0.133 Uiso 1 1 calc R U
H23C H 0.3051 0.5569 0.4205 0.133 Uiso 1 1 calc R U

loop_
_atom_site_aniso_label
_atom_site_aniso_U_11
_atom_site_aniso_U_22
_atom_site_aniso_U_33
_atom_site_aniso_U_23
_atom_site_aniso_U_13
_atom_site_aniso_U_12
Cu1 0.02795(16) 0.03197(19) 0.0343(2) -0.00182(14) -0.00518(13) -0.00555(12)
Cl1 0.0408(3) 0.0446(4) 0.0553(5) -0.0192(3) -0.0024(3) -0.0060(3)
Cl2 0.0349(3) 0.0304(4) 0.0583(5) 0.0014(3) 0.0017(3) -0.0004(2)
N1 0.0280(10) 0.0396(13) 0.0340(13) -0.0037(10) -0.0018(9) -0.0019(9)
N2 0.0255(9) 0.0307(11) 0.0290(12) 0.0033(9) -0.0042(9) -0.0042(8)
N3 0.0246(9) 0.0316(12) 0.0433(13) 0.0040(10) -0.0049(9) -0.0049(8)
N4 0.0517(14) 0.0786(19) 0.0383(15) 0.0080(14) 0.0046(12) -0.0148(13)
N5 0.0405(12) 0.0500(15) 0.0508(16) 0.0149(12) 0.0017(11) -0.0135(10)
N6 0.0373(11) 0.0535(16) 0.0369(14) -0.0082(12) -0.0011(11) -0.0142(10)
C1 0.0321(13) 0.0607(19) 0.0328(16) -0.0084(14) -0.0049(12) -0.0026(12)
C2 0.0496(16) 0.088(2) 0.0276(16) 0.0050(16) 0.0001(14) -0.0091(16)
C3 0.0425(14) 0.0531(18) 0.0339(16) 0.0013(14) 0.0028(13) -0.0114(12)
C4 0.0267(11) 0.0363(14) 0.0313(14) -0.0006(12) -0.0004(11) -0.0017(10)
C5 0.0256(11) 0.0293(13) 0.0341(14) 0.0001(11) -0.0002(10) -0.0009(9)
C6 0.0290(11) 0.0322(14) 0.0335(15) 0.0017(12) -0.0001(11) -0.0060(10)
C7 0.0246(11) 0.0326(14) 0.0313(14) -0.0017(11) -0.0030(10) -0.0024(9)
C8 0.0303(11) 0.0383(15) 0.0268(14) 0.0035(12) -0.0019(11) -0.0044(10)
C9 0.0238(11) 0.0307(13) 0.0334(15) 0.0015(11) -0.0027(10) -0.0026(9)
C10 0.0234(11) 0.0327(14) 0.0374(15) 0.0040(12) -0.0030(11) -0.0029(9)
C11 0.0343(13) 0.0478(17) 0.0411(17) 0.0068(14) -0.0039(12) -0.0092(11)
C12 0.0341(13) 0.0406(16) 0.058(2) 0.0158(15) 0.0002(13) -0.0069(11)
C13 0.0312(12) 0.0337(15) 0.0482(17) 0.0056(13) -0.0080(12) -0.0069(10)
C14 0.0269(11) 0.0362(15) 0.0302(14) -0.0032(11) 0.0015(11) -0.0057(10)
C15 0.0369(13) 0.0396(16) 0.0385(16) 0.0011(13) -0.0020(12) -0.0041(11)
C16 0.0468(15) 0.0369(16) 0.0468(18) -0.0079(14) 0.0018(14) -0.0123(12)
C17 0.0265(11) 0.0500(17) 0.0331(15) -0.0033(13) 0.0020(11) -0.0060(11)
C18 0.0261(11) 0.0438(16) 0.0274(14) 0.0009(12) 0.0017(11) -0.0035(10)
C19 0.0388(13) 0.0455(17) 0.0404(16) 0.0007(13) -0.0025(12) 0.0012(12)
C20 0.0525(16) 0.060(2) 0.054(2) 0.0112(17) 0.0019(16) 0.0138(15)
C21 0.0466(16) 0.088(3) 0.0445(19) 0.0143(18) -0.0102(15) 0.0124(16)
C22 0.0348(14) 0.076(2) 0.0383(17) -0.0020(16) -0.0056(13) -0.0069(14)
O1 0.0791(15) 0.0595(15) 0.0812(19) -0.0078(14) -0.0387(13) -0.0084(12)
C23 0.104(3) 0.064(3) 0.087(3) 0.004(2) -0.016(2) -0.002(2)

loop_
_atom_type_symbol
_atom_type_description
_atom_type_scat_dispersion_real
_atom_type_scat_dispersion_imag
_atom_type_scat_source
C C 0.0033 0.0016 'International Tables Vol C Tables 4.2.6.8 and 6.1.1.4'
H H 0.0000 0.0000 'International Tables Vol C Tables 4.2.6.8 and 6.1.1.4'
N N 0.0061 0.0033 'International Tables Vol C Tables 4.2.6.8 and 6.1.1.4'
Cl Cl 0.1484 0.1585 'International Tables Vol C Tables 4.2.6.8 and 6.1.1.4'
Cu Cu 0.3201 1.2651 'International Tables Vol C Tables 4.2.6.8 and 6.1.1.4'
O O 0.0106 0.0060 'International Tables Vol C Tables 4.2.6.8 and 6.1.1.4'

loop_
_geom_angle_atom_site_label_1
_geom_angle_atom_site_label_2
_geom_angle_atom_site_label_3
_geom_angle
N2 Cu1 N3 78.80(8)
N2 Cu1 N1 78.44(8)
N3 Cu1 N1 153.97(8)
N2 Cu1 Cl1 159.36(6)
N3 Cu1 Cl1 99.85(6)
N1 Cu1 Cl1 97.01(6)
N2 Cu1 Cl2 98.42(6)
N3 Cu1 Cl2 95.57(6)
N1 Cu1 Cl2 100.09(6)
Cl1 Cu1 Cl2 102.21(3)
C1 N1 C4 117.6(2)
C1 N1 Cu1 128.08(17)
C4 N1 Cu1 114.07(16)
C9 N2 C5 121.1(2)
C9 N2 Cu1 119.49(15)
C5 N2 Cu1 119.39(16)
C13 N3 C10 117.7(2)
C13 N3 Cu1 127.80(18)
C10 N3 Cu1 114.27(15)
C2 N4 C3 116.1(2)
C12 N5 C11 115.7(2)
C16 N6 C17 117.4(2)
N1 C1 C2 120.4(2)
N4 C2 C1 123.3(3)
N4 C3 C4 122.4(3)
N1 C4 C3 120.0(2)
N1 C4 C5 114.9(2)
C3 C4 C5 125.0(2)
N2 C5 C6 120.7(2)
N2 C5 C4 112.5(2)
C6 C5 C4 126.7(2)
C5 C6 C7 119.4(2)
C6 C7 C8 118.7(2)
C6 C7 C14 119.4(2)
C8 C7 C14 121.9(2)
C9 C8 C7 118.9(2)
N2 C9 C8 121.2(2)
N2 C9 C10 112.0(2)
C8 C9 C10 126.6(2)
N3 C10 C11 120.6(2)
N3 C10 C9 114.7(2)
C11 C10 C9 124.7(2)
N5 C11 C10 122.3(3)
N5 C12 C13 123.2(2)
N3 C13 C12 120.4(2)
C15 C14 C18 118.4(2)
C15 C14 C7 118.8(2)
C18 C14 C7 122.9(2)
C14 C15 C16 119.5(3)
N6 C16 C15 124.2(3)
N6 C17 C22 117.9(2)
N6 C17 C18 122.9(2)
C22 C17 C18 119.2(3)
C19 C18 C17 118.7(2)
C19 C18 C14 123.9(2)
C17 C18 C14 117.4(2)
C20 C19 C18 120.6(3)
C19 C20 C21 120.1(3)
C22 C21 C20 121.2(3)
C21 C22 C17 120.2(3)

loop_
_geom_bond_atom_site_label_1
_geom_bond_atom_site_label_2
_geom_bond_distance
Cu1 N2 1.9642(19)
Cu1 N3 2.048(2)
Cu1 N1 2.068(2)
Cu1 Cl1 2.2256(7)
Cu1 Cl2 2.4437(7)
N1 C1 1.336(3)
N1 C4 1.347(3)
N2 C9 1.333(3)
N2 C5 1.344(3)
N3 C13 1.336(3)
N3 C10 1.348(3)
N4 C2 1.323(4)
N4 C3 1.329(3)
N5 C12 1.328(4)
N5 C11 1.348(3)
N6 C16 1.306(4)
N6 C17 1.370(3)
C1 C2 1.379(4)
C3 C4 1.396(3)
C4 C5 1.466(3)
C5 C6 1.386(3)
C6 C7 1.393(3)
C7 C8 1.401(3)
C7 C14 1.492(3)
C8 C9 1.388(3)
C9 C10 1.485(3)
C10 C11 1.376(4)
C12 C13 1.378(4)
C14 C15 1.373(3)
C14 C18 1.424(3)
C15 C16 1.407(4)
C17 C22 1.413(4)
C17 C18 1.419(3)
C18 C19 1.415(4)
C19 C20 1.362(4)
C20 C21 1.404(4)
C21 C22 1.353(4)
O1 C23 1.396(4)
